data_7200054
loop_
_publ_author_name
'Kendrick, John'
'Gourlay, Matthew D.'
'Neumann, Marcus A.'
'Leusen, Frank J. J.'

_publ_section_title
;
 Predicting spontaneous racemate resolution using recent developments in
 crystal structure prediction
;
_journal_issue 11
_journal_name_full CrystEngComm
_journal_page_first 2391
_journal_page_last 2399
_journal_paper_doi 10.1039/b909038j
_journal_volume 11
_journal_year 2009
_space_group_IT_number 4
_symmetry_cell_setting monoclinic
_symmetry_Int_Tables_number 4
_symmetry_space_group_name_Hall 'P 2yb'
_symmetry_space_group_name_H-M 'P 1 21 1'
_cell_angle_alpha 90.000000
_cell_angle_beta 100.576556
_cell_angle_gamma 90.000000
_cell_length_a 5.305266
_cell_length_b 5.986117
_cell_length_c 9.105592
_cell_volume 284.262
_cod_data_source_file 4HMO_enantiopure.cif
_cod_data_source_block 4HMO_E_12
_cod_original_sg_symbol_H-M 'P 2_1'
_cod_struct_determination_method theoretical
_cod_database_code 7200054

loop_
_symmetry_equiv_pos_site_id
_symmetry_equiv_pos_as_xyz
1 x,y,z
2 -x,y+1/2,-z

loop_
_atom_site_label
_atom_site_type_symbol
_atom_site_fract_x
_atom_site_fract_y
_atom_site_fract_z
C16 C 0.160700 1.124372 0.206932
C17 C -0.012327 0.946704 0.258620
O18 O 0.109762 0.734369 0.232022
C19 C 0.269344 0.771701 0.130883
N20 N 0.282414 0.992036 0.104856
O21 O 0.373948 0.613733 0.078824
C22 C 0.357999 1.223407 0.334841
O23 O 0.234294 1.365122 0.426310
H24 H 0.047215 1.260611 0.147122
H25 H 0.178341 1.499120 0.366794
H26 H -0.204743 0.945268 0.190094
H27 H 0.400849 1.056114 0.037086
H28 H 0.454394 1.089808 0.406834
H29 H -0.023856 0.955395 0.377060
H30 H 0.503559 1.316009 0.287334
